data_7116963
loop_
_publ_author_name
'Bo Gui'
'Ka-Kit Yee'
'Yan-Lung Wong'
'Shek-Man Yiu'
'Matthias Zeller'
'Cheng Wang'
'Zhengta Xu'

_publ_section_title
;
 Tackling poison and leach: catalysis by dangling thiol-palladium
 functions within a porous metal-organic solid
;
_journal_name_full Chem.Commun.
_journal_page_first 6917
_journal_paper_doi 10.1039/C5cc00140D
_journal_volume 51
_journal_year 2015
_chemical_formula_sum 'C120 H76 O36 S12 Zr6'
_chemical_formula_weight 3025.84
_chemical_name_systematic ZrDMTD
_chemical_properties_physical 'sensitive to solvent loss'
_space_group_crystal_system cubic
_space_group_IT_number 225
_space_group_name_Hall '-F 4 2 3'
_space_group_name_H-M_alt 'F m -3 m'
_symmetry_space_group_name_Hall '-F 4 2 3'
_symmetry_space_group_name_H-M 'F m -3 m'
_atom_sites_solution_hydrogens mixed
_atom_sites_solution_primary direct
_atom_sites_solution_secondary difmap
_audit_creation_method SHELXL-2013
_audit_update_record
;
2014-11-19 deposited with the CCDC.
2015-02-27 downloaded from the CCDC.
;
_cell_angle_alpha 90
_cell_angle_beta 90
_cell_angle_gamma 90
_cell_formula_units_Z 4
_cell_length_a 32.71650(10)
_cell_length_b 32.71650(10)
_cell_length_c 32.71650(10)
_cell_measurement_reflns_used 10457
_cell_measurement_temperature 173(2)
_cell_measurement_theta_max 71.3753
_cell_measurement_theta_min 3.8183
_cell_volume 35018.74(19)
_computing_cell_refinement
;
CrysAlisPro, Agilent Technologies,
Version 1.171.35.21 (release 20-01-2012 CrysAlis171 .NET)
(compiled Jan 23 2012,18:06:46)
;
_computing_data_collection
;
CrysAlisPro, Agilent Technologies,
Version 1.171.35.21 (release 20-01-2012 CrysAlis171 .NET)
(compiled Jan 23 2012,18:06:46)
;
_computing_data_reduction
;
CrysAlisPro, Agilent Technologies,
Version 1.171.35.21 (release 20-01-2012 CrysAlis171 .NET)
(compiled Jan 23 2012,18:06:46)
;
_computing_structure_refinement
;  
SHELXL-2013 (Sheldrick, 2013), 
SHELXLE Rev656 (H\"ubschle et al., 2011)
;
_computing_structure_solution 'SHELXS-97 (Sheldrick, 2008)'
_diffrn_ambient_temperature 173(2)
_diffrn_detector_area_resol_mean 16.1270
_diffrn_measured_fraction_theta_full 0.999
_diffrn_measured_fraction_theta_max 0.998
_diffrn_measurement_details
;
  1 omega  -44.00  -17.00   1.0000    6.0000
omega____ theta____ kappa____ phi______ frames
    -        0.0000  -37.0000  150.0000 27

  2 omega  -11.00   20.00   1.0000    6.0000
omega____ theta____ kappa____ phi______ frames
    -        0.0000  -37.0000  150.0000 31

  3 omega   33.00   72.00   1.0000    6.0000
omega____ theta____ kappa____ phi______ frames
    -        0.0000 -178.0000 -120.0000 39

  4 omega   78.00  119.00   1.0000   24.0000
omega____ theta____ kappa____ phi______ frames
    -       55.0000  125.0000  120.0000 41

  5 omega   -3.00   94.00   1.0000   24.0000
omega____ theta____ kappa____ phi______ frames
    -       55.0000 -125.0000  150.0000 97

  6 omega  -83.00  -25.00   1.0000   48.0000
omega____ theta____ kappa____ phi______ frames
    -      -64.0000   63.0000    0.0000 58

  7 omega  -64.00  -20.00   1.0000   48.0000
omega____ theta____ kappa____ phi______ frames
    -      -64.0000   37.0000  -90.0000 44

  8 omega   37.00   62.00   1.0000   48.0000
omega____ theta____ kappa____ phi______ frames
    -      110.0000  -25.0000    0.0000 25

  9 omega   41.00   72.00   1.0000   48.0000
omega____ theta____ kappa____ phi______ frames
    -      110.0000  -25.0000  -60.0000 31

 10 omega   44.00   71.00   1.0000   48.0000
omega____ theta____ kappa____ phi______ frames
    -      110.0000  -25.0000  -90.0000 27

 11 omega   43.00   70.00   1.0000   48.0000
omega____ theta____ kappa____ phi______ frames
    -      110.0000  -37.0000 -180.0000 27

 12 omega   41.00   69.00   1.0000   48.0000
omega____ theta____ kappa____ phi______ frames
    -      110.0000  -25.0000  120.0000 28

 13 omega   52.00   78.00   1.0000   48.0000
omega____ theta____ kappa____ phi______ frames
    -      110.0000 -111.0000 -120.0000 26

 14 omega   38.00   66.00   1.0000   48.0000
omega____ theta____ kappa____ phi______ frames
    -      110.0000  -37.0000 -120.0000 28

 15 omega   37.00   64.00   1.0000   48.0000
omega____ theta____ kappa____ phi______ frames
    -      110.0000  -25.0000  150.0000 27

 16 omega   41.00   67.00   1.0000   48.0000
omega____ theta____ kappa____ phi______ frames
    -      110.0000  -37.0000 -150.0000 26

 17 omega   42.00   67.00   1.0000   48.0000
omega____ theta____ kappa____ phi______ frames
    -      110.0000  -25.0000  -30.0000 25

 18 omega   57.00   82.00   1.0000   48.0000
omega____ theta____ kappa____ phi______ frames
    -      110.0000  -50.0000  120.0000 25

 19 omega   43.00   89.00   1.0000   48.0000
omega____ theta____ kappa____ phi______ frames
    -      110.0000   12.0000  120.0000 46

;
_diffrn_measurement_device_type 'Xcalibur, Sapphire3, Gemini ultra'
_diffrn_measurement_method '\w scans'
_diffrn_orient_matrix_UB_11 0.0139919000
_diffrn_orient_matrix_UB_12 0.0389591000
_diffrn_orient_matrix_UB_13 0.0224727000
_diffrn_orient_matrix_UB_21 0.0049773000
_diffrn_orient_matrix_UB_22 0.0220303000
_diffrn_orient_matrix_UB_23 -0.0413161000
_diffrn_orient_matrix_UB_31 -0.0446941000
_diffrn_orient_matrix_UB_32 0.0145843000
_diffrn_orient_matrix_UB_33 0.0024109000
_diffrn_radiation_monochromator mirror
_diffrn_radiation_type CuK\a
_diffrn_radiation_wavelength 1.54178
_diffrn_reflns_av_R_equivalents 0.0302
_diffrn_reflns_av_unetI/netI 0.0113
_diffrn_reflns_Laue_measured_fraction_full 0.999
_diffrn_reflns_Laue_measured_fraction_max 0.998
_diffrn_reflns_limit_h_max 15
_diffrn_reflns_limit_h_min -37
_diffrn_reflns_limit_k_max 40
_diffrn_reflns_limit_k_min -40
_diffrn_reflns_limit_l_max 38
_diffrn_reflns_limit_l_min -29
_diffrn_reflns_number 25744
_diffrn_reflns_point_group_measured_fraction_full 0.999
_diffrn_reflns_point_group_measured_fraction_max 0.998
_diffrn_reflns_theta_full 67.679
_diffrn_reflns_theta_max 71.511
_diffrn_reflns_theta_min 3.821
_diffrn_source 'Enhance Ultra (Cu) X-ray Source'
_exptl_absorpt_coefficient_mu 2.321
_exptl_absorpt_correction_T_max 1.00000
_exptl_absorpt_correction_T_min 0.85211
_exptl_absorpt_correction_type multi-scan
_exptl_absorpt_process_details
;
CrysAlisPro, Agilent Technologies,
Version 1.171.35.21 (release 20-01-2012 CrysAlis171 .NET)
(compiled Jan 23 2012,18:06:46)
Empirical absorption correction using spherical harmonics,
 implemented in SCALE3 ABSPACK scaling algorithm.
;
_exptl_crystal_colour 'light yellow'
_exptl_crystal_density_diffrn 0.574
_exptl_crystal_description octahedral
_exptl_crystal_F_000 6062.4
_exptl_crystal_preparation 'BET surface area'
_exptl_crystal_recrystallization_method 'Re-crystallisation from solvent: 1:1 DMF/DEF'
_exptl_crystal_size_max 0.31
_exptl_crystal_size_mid 0.22
_exptl_crystal_size_min 0.11
_refine_diff_density_max 1.721
_refine_diff_density_min -0.728
_refine_diff_density_rms 0.149
_refine_ls_extinction_coef 0.00013(3)
_refine_ls_extinction_expression Fc^*^=kFc[1+0.001xFc^2^\l^3^/sin(2\q)]^-1/4^
_refine_ls_extinction_method SHELXL
_refine_ls_goodness_of_fit_ref 1.300
_refine_ls_hydrogen_treatment constr
_refine_ls_matrix_type full
_refine_ls_number_parameters 69
_refine_ls_number_reflns 1751
_refine_ls_number_restraints 106
_refine_ls_restrained_S_all 1.366
_refine_ls_R_factor_all 0.0851
_refine_ls_R_factor_gt 0.0767
_refine_ls_shift/su_max 0.000
_refine_ls_shift/su_mean 0.000
_refine_ls_structure_factor_coef Fsqd
_refine_ls_weighting_details 'w=1/[\s^2^(Fo^2^)+(0.1492P)^2^+116.6506P] where P=(Fo^2^+2Fc^2^)/3'
_refine_ls_weighting_scheme calc
_refine_ls_wR_factor_gt 0.2378
_refine_ls_wR_factor_ref 0.2569
_reflns_Friedel_coverage 0.000
_reflns_Friedel_fraction_full .
_reflns_Friedel_fraction_max .
_reflns_number_gt 1539
_reflns_number_total 1751
_reflns_threshold_expression 'I > 2\s(I)'
_cod_data_source_file c5cc00140d2.cif
_cod_data_source_block 060514b_kk
_cod_original_cell_volume 35018.7(3)
_cod_database_code 7116963
_shelx_space_group_comment
;
The symmetry employed for this shelxl refinement is uniquely defined
by the following loop, which should always be used as a source of
symmetry information in preference to the above space-group names.
They are only intended as comments.
;
_shelxl_version_number 2013-4

loop_
_space_group_symop_operation_xyz
'x, y, z'
'-x, -y, z'
'-x, y, -z'
'x, -y, -z'
'z, x, y'
'z, -x, -y'
'-z, -x, y'
'-z, x, -y'
'y, z, x'
'-y, z, -x'
'y, -z, -x'
'-y, -z, x'
'y, x, -z'
'-y, -x, -z'
'y, -x, z'
'-y, x, z'
'x, z, -y'
'-x, z, y'
'-x, -z, -y'
'x, -z, y'
'z, y, -x'
'z, -y, x'
'-z, y, x'
'-z, -y, -x'
'x, y+1/2, z+1/2'
'-x, -y+1/2, z+1/2'
'-x, y+1/2, -z+1/2'
'x, -y+1/2, -z+1/2'
'z, x+1/2, y+1/2'
'z, -x+1/2, -y+1/2'
'-z, -x+1/2, y+1/2'
'-z, x+1/2, -y+1/2'
'y, z+1/2, x+1/2'
'-y, z+1/2, -x+1/2'
'y, -z+1/2, -x+1/2'
'-y, -z+1/2, x+1/2'
'y, x+1/2, -z+1/2'
'-y, -x+1/2, -z+1/2'
'y, -x+1/2, z+1/2'
'-y, x+1/2, z+1/2'
'x, z+1/2, -y+1/2'
'-x, z+1/2, y+1/2'
'-x, -z+1/2, -y+1/2'
'x, -z+1/2, y+1/2'
'z, y+1/2, -x+1/2'
'z, -y+1/2, x+1/2'
'-z, y+1/2, x+1/2'
'-z, -y+1/2, -x+1/2'
'x+1/2, y, z+1/2'
'-x+1/2, -y, z+1/2'
'-x+1/2, y, -z+1/2'
'x+1/2, -y, -z+1/2'
'z+1/2, x, y+1/2'
'z+1/2, -x, -y+1/2'
'-z+1/2, -x, y+1/2'
'-z+1/2, x, -y+1/2'
'y+1/2, z, x+1/2'
'-y+1/2, z, -x+1/2'
'y+1/2, -z, -x+1/2'
'-y+1/2, -z, x+1/2'
'y+1/2, x, -z+1/2'
'-y+1/2, -x, -z+1/2'
'y+1/2, -x, z+1/2'
'-y+1/2, x, z+1/2'
'x+1/2, z, -y+1/2'
'-x+1/2, z, y+1/2'
'-x+1/2, -z, -y+1/2'
'x+1/2, -z, y+1/2'
'z+1/2, y, -x+1/2'
'z+1/2, -y, x+1/2'
'-z+1/2, y, x+1/2'
'-z+1/2, -y, -x+1/2'
'x+1/2, y+1/2, z'
'-x+1/2, -y+1/2, z'
'-x+1/2, y+1/2, -z'
'x+1/2, -y+1/2, -z'
'z+1/2, x+1/2, y'
'z+1/2, -x+1/2, -y'
'-z+1/2, -x+1/2, y'
'-z+1/2, x+1/2, -y'
'y+1/2, z+1/2, x'
'-y+1/2, z+1/2, -x'
'y+1/2, -z+1/2, -x'
'-y+1/2, -z+1/2, x'
'y+1/2, x+1/2, -z'
'-y+1/2, -x+1/2, -z'
'y+1/2, -x+1/2, z'
'-y+1/2, x+1/2, z'
'x+1/2, z+1/2, -y'
'-x+1/2, z+1/2, y'
'-x+1/2, -z+1/2, -y'
'x+1/2, -z+1/2, y'
'z+1/2, y+1/2, -x'
'z+1/2, -y+1/2, x'
'-z+1/2, y+1/2, x'
'-z+1/2, -y+1/2, -x'
'-x, -y, -z'
'x, y, -z'
'x, -y, z'
'-x, y, z'
'-z, -x, -y'
'-z, x, y'
'z, x, -y'
'z, -x, y'
'-y, -z, -x'
'y, -z, x'
'-y, z, x'
'y, z, -x'
'-y, -x, z'
'y, x, z'
'-y, x, -z'
'y, -x, -z'
'-x, -z, y'
'x, -z, -y'
'x, z, y'
'-x, z, -y'
'-z, -y, x'
'-z, y, -x'
'z, -y, -x'
'z, y, x'
'-x, -y+1/2, -z+1/2'
'x, y+1/2, -z+1/2'
'x, -y+1/2, z+1/2'
'-x, y+1/2, z+1/2'
'-z, -x+1/2, -y+1/2'
'-z, x+1/2, y+1/2'
'z, x+1/2, -y+1/2'
'z, -x+1/2, y+1/2'
'-y, -z+1/2, -x+1/2'
'y, -z+1/2, x+1/2'
'-y, z+1/2, x+1/2'
'y, z+1/2, -x+1/2'
'-y, -x+1/2, z+1/2'
'y, x+1/2, z+1/2'
'-y, x+1/2, -z+1/2'
'y, -x+1/2, -z+1/2'
'-x, -z+1/2, y+1/2'
'x, -z+1/2, -y+1/2'
'x, z+1/2, y+1/2'
'-x, z+1/2, -y+1/2'
'-z, -y+1/2, x+1/2'
'-z, y+1/2, -x+1/2'
'z, -y+1/2, -x+1/2'
'z, y+1/2, x+1/2'
'-x+1/2, -y, -z+1/2'
'x+1/2, y, -z+1/2'
'x+1/2, -y, z+1/2'
'-x+1/2, y, z+1/2'
'-z+1/2, -x, -y+1/2'
'-z+1/2, x, y+1/2'
'z+1/2, x, -y+1/2'
'z+1/2, -x, y+1/2'
'-y+1/2, -z, -x+1/2'
'y+1/2, -z, x+1/2'
'-y+1/2, z, x+1/2'
'y+1/2, z, -x+1/2'
'-y+1/2, -x, z+1/2'
'y+1/2, x, z+1/2'
'-y+1/2, x, -z+1/2'
'y+1/2, -x, -z+1/2'
'-x+1/2, -z, y+1/2'
'x+1/2, -z, -y+1/2'
'x+1/2, z, y+1/2'
'-x+1/2, z, -y+1/2'
'-z+1/2, -y, x+1/2'
'-z+1/2, y, -x+1/2'
'z+1/2, -y, -x+1/2'
'z+1/2, y, x+1/2'
'-x+1/2, -y+1/2, -z'
'x+1/2, y+1/2, -z'
'x+1/2, -y+1/2, z'
'-x+1/2, y+1/2, z'
'-z+1/2, -x+1/2, -y'
'-z+1/2, x+1/2, y'
'z+1/2, x+1/2, -y'
'z+1/2, -x+1/2, y'
'-y+1/2, -z+1/2, -x'
'y+1/2, -z+1/2, x'
'-y+1/2, z+1/2, x'
'y+1/2, z+1/2, -x'
'-y+1/2, -x+1/2, z'
'y+1/2, x+1/2, z'
'-y+1/2, x+1/2, -z'
'y+1/2, -x+1/2, -z'
'-x+1/2, -z+1/2, y'
'x+1/2, -z+1/2, -y'
'x+1/2, z+1/2, y'
'-x+1/2, z+1/2, -y'
'-z+1/2, -y+1/2, x'
'-z+1/2, y+1/2, -x'
'z+1/2, -y+1/2, -x'
'z+1/2, y+1/2, x'

loop_
_atom_site_label
_atom_site_type_symbol
_atom_site_fract_x
_atom_site_fract_y
_atom_site_fract_z
_atom_site_U_iso_or_equiv
_atom_site_adp_type
_atom_site_occupancy
_atom_site_site_symmetry_order
_atom_site_calc_flag
_atom_site_refinement_flags_posn
_atom_site_refinement_flags_adp
_atom_site_refinement_flags_occupancy
_atom_site_disorder_assembly
_atom_site_disorder_group
Zr1 Zr 0.0000 0.5000 0.07547(2) 0.0373(5) Uani 1 8 d S T P . .
O1 O 0.0316(2) 0.4684(2) 0.0316(2) 0.031(2) Uani 0.5 6 d S TU P A 1
O1B O 0.0423(2) 0.4577(2) 0.0423(2) 0.038(3) Uani 0.5 6 d S TU P A 2
H1B H 0.0600 0.4400 0.0600 0.045 Uiso 0.5 6 calc R U P A 2
O3 O 0.0904(3) 0.4096(3) 0.0904(3) 0.131(8) Uani 0.5 6 d S TU P B 2
O2 O 0.05848(17) 0.5000 0.10941(16) 0.0885(15) Uani 1 2 d S TU P A .
C1 C 0.0959(2) 0.5000 0.0959(2) 0.094(3) Uani 1 4 d S TU P . .
C2 C 0.1279(2) 0.5000 0.1279(2) 0.127(5) Uani 1 4 d DS TU P A .
C3 C 0.1157(4) 0.5000 0.1689(3) 0.179(6) Uani 1 2 d DS TU P . .
H3 H 0.0876 0.5000 0.1762 0.215 Uiso 1 2 calc R U P A .
C4 C 0.1461(4) 0.5000 0.1983(4) 0.216(7) Uani 1 2 d DS TU P A .
H4 H 0.1386 0.5000 0.2264 0.259 Uiso 1 2 calc R U P . .
C5 C 0.1880(4) 0.5000 0.1880(4) 0.166(7) Uani 1 4 d DS TU P . .
C6 C 0.2195(4) 0.5000 0.2195(4) 0.194(8) Uani 1 4 d DS TU P A .
C7 C 0.24654(13) 0.46703(16) 0.22042(13) 0.215(9) Uani 0.25 1 d D U P A -1
C8 C 0.2784(4) 0.4636(7) 0.2496(4) 0.215(9) Uani 0.25 1 d D U P A -1
H8 H 0.2968 0.4412 0.2503 0.258 Uiso 0.25 1 calc R U P A -1
S1 S 0.2531(3) 0.4220(3) 0.1913(3) 0.374(14) Uani 0.25 1 d D U P A -1
H1 H 0.2554 0.3945 0.2154 0.561 Uiso 0.25 1 d R U P A -1

loop_
_atom_site_aniso_label
_atom_site_aniso_U_11
_atom_site_aniso_U_22
_atom_site_aniso_U_33
_atom_site_aniso_U_23
_atom_site_aniso_U_13
_atom_site_aniso_U_12
Zr1 0.0454(5) 0.0454(5) 0.0211(5) 0.000 0.000 0.000
O1 0.031(2) 0.031(2) 0.031(2) 0.008(2) -0.008(2) 0.008(2)
O1B 0.038(3) 0.038(3) 0.038(3) 0.012(3) -0.012(3) 0.012(3)
O3 0.131(8) 0.131(8) 0.131(8) 0.041(7) -0.041(7) 0.041(7)
O2 0.083(3) 0.111(4) 0.071(3) 0.000 -0.043(3) 0.000
C1 0.081(5) 0.120(9) 0.081(5) 0.000 -0.038(6) 0.000
C2 0.105(6) 0.172(12) 0.105(6) 0.000 -0.061(8) 0.000
C3 0.178(11) 0.268(15) 0.093(7) 0.000 -0.078(7) 0.000
C4 0.194(12) 0.300(16) 0.154(10) 0.000 -0.115(9) 0.000
C5 0.137(8) 0.223(16) 0.137(8) 0.000 -0.073(11) 0.000
C6 0.175(9) 0.231(13) 0.175(9) 0.000 -0.069(11) 0.000
C7 0.196(13) 0.252(12) 0.196(14) -0.006(10) -0.075(10) 0.019(10)
C8 0.196(13) 0.252(12) 0.196(14) -0.006(10) -0.075(10) 0.019(10)
S1 0.38(2) 0.383(18) 0.36(2) -0.143(16) -0.242(18) 0.132(16)

loop_
_atom_type_symbol
_atom_type_description
_atom_type_scat_dispersion_real
_atom_type_scat_dispersion_imag
_atom_type_scat_source
C C 0.0181 0.0091 'International Tables Vol C Tables 4.2.6.8 and 6.1.1.4'
H H 0.0000 0.0000 'International Tables Vol C Tables 4.2.6.8 and 6.1.1.4'
O O 0.0492 0.0322 'International Tables Vol C Tables 4.2.6.8 and 6.1.1.4'
S S 0.3331 0.5567 'International Tables Vol C Tables 4.2.6.8 and 6.1.1.4'
Zr Zr -0.1862 2.2449 'International Tables Vol C Tables 4.2.6.8 and 6.1.1.4'

loop_
_geom_angle_atom_site_label_1
_geom_angle_atom_site_label_2
_geom_angle_atom_site_label_3
_geom_angle
_geom_angle_site_symmetry_1
_geom_angle_site_symmetry_3
O1 Zr1 O1 60.7(4) . 100
O1 Zr1 O1 91.2(6) . 2_565
O1 Zr1 O1 60.7(4) 100 2_565
O1 Zr1 O1 60.7(4) . 99_565
O1 Zr1 O1 91.2(6) 100 99_565
O1 Zr1 O1 60.7(4) 2_565 99_565
O1 Zr1 O2 85.1(3) . .
O1 Zr1 O2 142.02(10) 100 .
O1 Zr1 O2 142.02(10) 2_565 .
O1 Zr1 O2 85.1(3) 99_565 .
O1 Zr1 O2 142.01(10) . 182_455
O1 Zr1 O2 142.01(10) 100 182_455
O1 Zr1 O2 85.1(3) 2_565 182_455
O1 Zr1 O2 85.1(3) 99_565 182_455
O2 Zr1 O2 75.40(14) . 182_455
O1 Zr1 O2 85.1(3) . 181
O1 Zr1 O2 85.1(3) 100 181
O1 Zr1 O2 142.01(10) 2_565 181
O1 Zr1 O2 142.01(10) 99_565 181
O2 Zr1 O2 75.40(14) . 181
O2 Zr1 O2 119.7(3) 182_455 181
O1 Zr1 O2 142.01(10) . 2_565
O1 Zr1 O2 85.1(3) 100 2_565
O1 Zr1 O2 85.1(3) 2_565 2_565
O1 Zr1 O2 142.01(10) 99_565 2_565
O2 Zr1 O2 119.7(3) . 2_565
O2 Zr1 O2 75.40(14) 182_455 2_565
O2 Zr1 O2 75.40(14) 181 2_565
O2 Zr1 O1B 73.0(2) . .
O2 Zr1 O1B 141.10(7) 182_455 .
O2 Zr1 O1B 73.0(2) 181 .
O2 Zr1 O1B 141.10(7) 2_565 .
O2 Zr1 O1B 141.10(7) . 100
O2 Zr1 O1B 141.10(7) 182_455 100
O2 Zr1 O1B 73.0(2) 181 100
O2 Zr1 O1B 73.0(2) 2_565 100
O1B Zr1 O1B 76.4(2) . 100
O2 Zr1 O1B 73.0(2) . 99_565
O2 Zr1 O1B 73.0(2) 182_455 99_565
O2 Zr1 O1B 141.10(7) 181 99_565
O2 Zr1 O1B 141.10(7) 2_565 99_565
O1B Zr1 O1B 76.4(2) . 99_565
O1B Zr1 O1B 122.0(6) 100 99_565
O2 Zr1 O1B 141.10(7) . 2_565
O2 Zr1 O1B 73.0(2) 182_455 2_565
O2 Zr1 O1B 141.10(7) 181 2_565
O2 Zr1 O1B 73.0(2) 2_565 2_565
O1B Zr1 O1B 122.0(6) . 2_565
O1B Zr1 O1B 76.4(2) 100 2_565
O1B Zr1 O1B 76.4(2) 99_565 2_565
Zr1 O1 Zr1 116.87(19) . 177
Zr1 O1 Zr1 116.87(19) . 29_554
Zr1 O1 Zr1 116.87(19) 177 29_554
Zr1 O1B Zr1 102.5(3) . 29_554
Zr1 O1B Zr1 102.5(3) . 177
Zr1 O1B Zr1 102.5(3) 29_554 177
Zr1 O1B H1B 115.7 . .
Zr1 O1B H1B 115.7 29_554 .
Zr1 O1B H1B 115.7 177 .
C1 O2 Zr1 130.0(5) . .
O2 C1 O2 129.8(9) 22_565 .
O2 C1 C2 115.1(4) 22_565 .
O2 C1 C2 115.1(4) . .
C3 C2 C3 123.1(14) . 22_565
C3 C2 C1 118.4(7) . .
C3 C2 C1 118.4(7) 22_565 .
C4 C3 C2 117.5(14) . .
C4 C3 H3 121.2 . .
C2 C3 H3 121.2 . .
C3 C4 C5 122.0(16) . .
C3 C4 H4 119.0 . .
C5 C4 H4 119.0 . .
C4 C5 C4 117.8(17) 22_565 .
C4 C5 C6 121.1(9) 22_565 .
C4 C5 C6 121.1(9) . .
C7 C6 C5 117.6(8) . .
C7 C6 C8 123.1(16) . 145_565
C5 C6 C8 119.3(10) . 145_565
C6 C7 C8 122.8(12) . .
C6 C7 S1 135.2(9) . .
C8 C7 S1 102.1(11) . .
C7 C8 C6 114.1(17) . 51
C7 C8 H8 123.0 . .
C6 C8 H8 123.0 51 .
C7 S1 H1 106.1 . .

loop_
_geom_bond_atom_site_label_1
_geom_bond_atom_site_label_2
_geom_bond_distance
_geom_bond_site_symmetry_2
Zr1 O1 2.049(2) .
Zr1 O1 2.049(2) 100
Zr1 O1 2.049(2) 2_565
Zr1 O1 2.049(2) 99_565
Zr1 O2 2.212(4) .
Zr1 O2 2.212(4) 182_455
Zr1 O2 2.212(4) 181
Zr1 O2 2.212(4) 2_565
Zr1 O1B 2.238(5) .
Zr1 O1B 2.238(5) 100
Zr1 O1B 2.238(5) 99_565
Zr1 O1B 2.238(5) 2_565
O1 Zr1 2.049(2) 177
O1 Zr1 2.049(2) 29_554
O1B Zr1 2.238(5) 29_554
O1B Zr1 2.238(5) 177
O1B H1B 1.0000 .
O2 C1 1.301(7) .
C1 O2 1.301(7) 22_565
C1 C2 1.481(14) .
C2 C3 1.398(12) .
C2 C3 1.398(12) 22_565
C3 C4 1.385(12) .
C3 H3 0.9500 .
C4 C5 1.410(13) .
C4 H4 0.9500 .
C5 C4 1.410(13) 22_565
C5 C6 1.46(2) .
C6 C7 1.395(10) .
C6 C8 1.56(2) 145_565
C7 C8 1.417(15) .
C7 S1 1.768(11) .
C8 C6 1.56(2) 51
C8 H8 0.9500 .
S1 H1 1.2000 .
